data_2232205
loop_
_publ_author_name
'Jin, Lei'
'Liu, Ning'

_publ_section_title
;
 Bis(benzyltrimethylammonium) dichromate(VI)
;
_journal_coeditor_code CV5168
_journal_issue 11
_journal_name_full 'Acta Crystallographica Section E'
_journal_page_first m1586
_journal_paper_doi 10.1107/S1600536811043091
_journal_volume 67
_journal_year 2011
_chemical_formula_iupac '(C10 H16 N)2 [Cr2 O7]'
_chemical_formula_moiety '2(C10 H16 N +), Cr2 O7 2-'
_chemical_formula_sum 'C20 H32 Cr2 N2 O7'
_chemical_formula_weight 516.48
_chemical_name_systematic
;
Bis(benzyltrimethylammonium) dichromate(VI)
;
_space_group_IT_number 14
_symmetry_cell_setting monoclinic
_symmetry_space_group_name_Hall '-P 2yn'
_symmetry_space_group_name_H-M 'P 1 21/n 1'
_atom_sites_solution_hydrogens geom
_atom_sites_solution_primary direct
_atom_sites_solution_secondary difmap
_audit_creation_method SHELXL-97
_cell_angle_alpha 90.00
_cell_angle_beta 91.75(3)
_cell_angle_gamma 90.00
_cell_formula_units_Z 2
_cell_length_a 8.8550(18)
_cell_length_b 12.442(3)
_cell_length_c 10.919(2)
_cell_measurement_temperature 291(2)
_cell_measurement_theta_max 25.99
_cell_measurement_theta_min 3.01
_cell_volume 1202.4(4)
_computing_cell_refinement 'CrystalClear (Rigaku, 2005)'
_computing_data_collection 'CrystalClear (Rigaku, 2005)'
_computing_data_reduction 'CrystalClear (Rigaku, 2005)'
_computing_molecular_graphics 'SHELXTL (Sheldrick, 2008)'
_computing_publication_material 'SHELXTL (Sheldrick, 2008)'
_computing_structure_refinement 'SHELXL97 (Sheldrick, 2008)'
_computing_structure_solution 'SHELXS97 (Sheldrick, 2008)'
_diffrn_ambient_temperature 291(2)
_diffrn_detector_area_resol_mean 13.6612
_diffrn_measured_fraction_theta_full 0.999
_diffrn_measured_fraction_theta_max 0.999
_diffrn_measurement_device_type 'Rigaku Mercury2 (2x2 bin mode)'
_diffrn_measurement_method CCD_Profile_fitting
_diffrn_radiation_monochromator graphite
_diffrn_radiation_source 'fine-focus sealed tube'
_diffrn_radiation_type MoK\a
_diffrn_radiation_wavelength 0.71073
_diffrn_reflns_av_R_equivalents 0.0348
_diffrn_reflns_av_sigmaI/netI 0.0264
_diffrn_reflns_limit_h_max 10
_diffrn_reflns_limit_h_min -10
_diffrn_reflns_limit_k_max 15
_diffrn_reflns_limit_k_min -15
_diffrn_reflns_limit_l_max 13
_diffrn_reflns_limit_l_min -13
_diffrn_reflns_number 10940
_diffrn_reflns_theta_full 25.99
_diffrn_reflns_theta_max 25.99
_diffrn_reflns_theta_min 3.01
_exptl_absorpt_coefficient_mu 0.944
_exptl_absorpt_correction_T_max 0.8336
_exptl_absorpt_correction_T_min 0.7779
_exptl_absorpt_correction_type multi-scan
_exptl_absorpt_process_details '(CrystalClear; Rigaku, 2005)'
_exptl_crystal_colour orange
_exptl_crystal_density_diffrn 1.427
_exptl_crystal_density_method 'not measured'
_exptl_crystal_description block
_exptl_crystal_F_000 540
_exptl_crystal_size_max 0.28
_exptl_crystal_size_mid 0.24
_exptl_crystal_size_min 0.20
_refine_diff_density_max 0.420
_refine_diff_density_min -0.495
_refine_ls_extinction_method none
_refine_ls_goodness_of_fit_ref 1.068
_refine_ls_hydrogen_treatment constr
_refine_ls_matrix_type full
_refine_ls_number_parameters 148
_refine_ls_number_reflns 2356
_refine_ls_number_restraints 60
_refine_ls_restrained_S_all 1.200
_refine_ls_R_factor_all 0.0464
_refine_ls_R_factor_gt 0.0404
_refine_ls_shift/su_max 0.001
_refine_ls_shift/su_mean 0.000
_refine_ls_structure_factor_coef Fsqd
_refine_ls_weighting_details 'calc w=1/[\s^2^(Fo^2^)+(0.0570P)^2^+0.6088P] where P=(Fo^2^+2Fc^2^)/3'
_refine_ls_weighting_scheme calc
_refine_ls_wR_factor_gt 0.1046
_refine_ls_wR_factor_ref 0.1082
_reflns_number_gt 2070
_reflns_number_total 2356
_reflns_threshold_expression I>2sigma(I)
_cod_data_source_file cv5168.cif
_cod_data_source_block I
_cod_original_sg_symbol_H-M 'P 21/n'
_cod_database_code 2232205
_cod_database_fobs_code 2232205

loop_
_symmetry_equiv_pos_as_xyz
'x, y, z'
'-x+1/2, y+1/2, -z+1/2'
'-x, -y, -z'
'x-1/2, -y-1/2, z-1/2'

loop_
_atom_site_type_symbol
_atom_site_label
_atom_site_fract_x
_atom_site_fract_y
_atom_site_fract_z
_atom_site_U_iso_or_equiv
_atom_site_adp_type
_atom_site_calc_flag
_atom_site_refinement_flags
_atom_site_occupancy
_atom_site_symmetry_multiplicity
C C1 0.6409(4) 0.8457(3) 0.5418(3) 0.0524(7) Uani d . 1 1
H H1A 0.7118 0.8025 0.5884 0.079 Uiso calc R 1 1
H H1B 0.5473 0.8493 0.5838 0.079 Uiso calc R 1 1
H H1C 0.6809 0.9168 0.5326 0.079 Uiso calc R 1 1
C C2 0.5041(4) 0.8658(3) 0.3458(3) 0.0558(8) Uani d . 1 1
H H2A 0.5448 0.9370 0.3392 0.084 Uiso calc R 1 1
H H2B 0.4100 0.8687 0.3869 0.084 Uiso calc R 1 1
H H2C 0.4877 0.8361 0.2653 0.084 Uiso calc R 1 1
C C3 0.7592(3) 0.7905(2) 0.3526(3) 0.0486(7) Uani d . 1 1
H H3A 0.7981 0.8618 0.3418 0.073 Uiso calc R 1 1
H H3B 0.7423 0.7574 0.2739 0.073 Uiso calc R 1 1
H H3C 0.8308 0.7487 0.4001 0.073 Uiso calc R 1 1
C C4 0.5429(3) 0.6849(2) 0.4291(3) 0.0470(7) Uani d . 1 1
H H4A 0.4491 0.6919 0.4721 0.056 Uiso calc R 1 1
H H4B 0.5179 0.6583 0.3475 0.056 Uiso calc R 1 1
C C5 0.6397(3) 0.6029(2) 0.4944(3) 0.0456(7) Uani d . 1 1
C C6 0.6318(4) 0.5878(3) 0.6211(3) 0.0541(8) Uani d . 1 1
H H6 0.5700 0.6321 0.6664 0.065 Uiso calc R 1 1
C C7 0.7141(4) 0.5085(3) 0.6794(3) 0.0649(9) Uani d . 1 1
H H7 0.7074 0.4997 0.7636 0.078 Uiso calc R 1 1
C C8 0.8061(4) 0.4422(3) 0.6148(4) 0.0681(10) Uani d . 1 1
H H8 0.8624 0.3890 0.6549 0.082 Uiso calc R 1 1
C C9 0.8143(4) 0.4550(3) 0.4892(4) 0.0670(9) Uani d . 1 1
H H9 0.8755 0.4096 0.4447 0.080 Uiso calc R 1 1
C C10 0.7327(4) 0.5344(3) 0.4300(3) 0.0537(7) Uani d . 1 1
H H10 0.7397 0.5424 0.3457 0.064 Uiso calc R 1 1
Cr Cr1 0.10047(4) 0.88613(3) 0.53692(4) 0.03659(18) Uani d U 1 1
N N1 0.6137(2) 0.79616(18) 0.4177(2) 0.0407(5) Uani d . 1 1
O O1 0.2580(3) 0.9159(2) 0.6062(2) 0.0755(7) Uani d U 1 1
O O2 0.1341(4) 0.8252(3) 0.4124(2) 0.0863(8) Uani d U 1 1
O O3 0.0066(8) 0.9953(5) 0.4646(4) 0.0720(13) Uani d PU 0.50 1
O O4 0.0014(3) 0.8091(2) 0.6192(2) 0.0753(7) Uani d U 1 1

loop_
_atom_site_aniso_label
_atom_site_aniso_U_11
_atom_site_aniso_U_22
_atom_site_aniso_U_33
_atom_site_aniso_U_12
_atom_site_aniso_U_13
_atom_site_aniso_U_23
C1 0.0550(17) 0.0549(18) 0.0474(16) -0.0100(15) 0.0024(13) -0.0200(14)
C2 0.0458(17) 0.0575(19) 0.064(2) 0.0067(14) -0.0047(14) -0.0065(15)
C3 0.0398(14) 0.0510(16) 0.0555(17) -0.0065(13) 0.0098(12) -0.0085(13)
C4 0.0387(14) 0.0534(17) 0.0487(15) -0.0164(12) -0.0005(12) -0.0095(13)
C5 0.0472(15) 0.0467(16) 0.0428(14) -0.0196(12) 0.0002(12) -0.0070(12)
C6 0.0624(19) 0.0548(18) 0.0452(16) -0.0195(15) 0.0041(14) -0.0092(14)
C7 0.085(2) 0.062(2) 0.0471(17) -0.0263(19) -0.0090(17) 0.0004(15)
C8 0.076(2) 0.053(2) 0.075(2) -0.0156(18) -0.0153(19) 0.0049(17)
C9 0.071(2) 0.0492(19) 0.082(2) -0.0072(16) 0.0116(18) -0.0101(17)
C10 0.0634(19) 0.0508(17) 0.0474(16) -0.0124(15) 0.0093(14) -0.0062(14)
Cr1 0.0359(3) 0.0317(3) 0.0421(3) 0.00047(16) -0.00114(18) 0.00768(16)
N1 0.0331(11) 0.0450(12) 0.0439(12) -0.0033(9) 0.0015(9) -0.0107(10)
O1 0.0554(14) 0.0929(18) 0.0772(16) -0.0188(13) -0.0147(12) 0.0001(14)
O2 0.0880(18) 0.104(2) 0.0677(16) -0.0161(16) 0.0182(14) -0.0238(15)
O3 0.090(3) 0.056(2) 0.070(3) 0.030(2) 0.003(3) 0.015(3)
O4 0.0664(14) 0.0954(18) 0.0642(14) -0.0221(13) 0.0029(12) 0.0330(13)

loop_
_atom_type_symbol
_atom_type_description
_atom_type_scat_dispersion_real
_atom_type_scat_dispersion_imag
_atom_type_scat_source
C C 0.0033 0.0016 'International Tables Vol C Tables 4.2.6.8 and 6.1.1.4'
H H 0.0000 0.0000 'International Tables Vol C Tables 4.2.6.8 and 6.1.1.4'
N N 0.0061 0.0033 'International Tables Vol C Tables 4.2.6.8 and 6.1.1.4'
O O 0.0106 0.0060 'International Tables Vol C Tables 4.2.6.8 and 6.1.1.4'
Cr Cr 0.3209 0.6236 'International Tables Vol C Tables 4.2.6.8 and 6.1.1.4'

loop_
_geom_angle_atom_site_label_1
_geom_angle_atom_site_label_2
_geom_angle_atom_site_label_3
_geom_angle_site_symmetry_1
_geom_angle_site_symmetry_3
_geom_angle
N1 C1 H1A . . 109.5
N1 C1 H1B . . 109.5
H1A C1 H1B . . 109.5
N1 C1 H1C . . 109.5
H1A C1 H1C . . 109.5
H1B C1 H1C . . 109.5
N1 C2 H2A . . 109.5
N1 C2 H2B . . 109.5
H2A C2 H2B . . 109.5
N1 C2 H2C . . 109.5
H2A C2 H2C . . 109.5
H2B C2 H2C . . 109.5
N1 C3 H3A . . 109.5
N1 C3 H3B . . 109.5
H3A C3 H3B . . 109.5
N1 C3 H3C . . 109.5
H3A C3 H3C . . 109.5
H3B C3 H3C . . 109.5
C5 C4 N1 . . 115.2(2)
C5 C4 H4A . . 108.5
N1 C4 H4A . . 108.5
C5 C4 H4B . . 108.5
N1 C4 H4B . . 108.5
H4A C4 H4B . . 107.5
C10 C5 C6 . . 117.7(3)
C10 C5 C4 . . 121.0(3)
C6 C5 C4 . . 121.1(3)
C7 C6 C5 . . 120.9(3)
C7 C6 H6 . . 119.5
C5 C6 H6 . . 119.5
C8 C7 C6 . . 120.7(3)
C8 C7 H7 . . 119.7
C6 C7 H7 . . 119.7
C7 C8 C9 . . 119.4(4)
C7 C8 H8 . . 120.3
C9 C8 H8 . . 120.3
C10 C9 C8 . . 120.4(3)
C10 C9 H9 . . 119.8
C8 C9 H9 . . 119.8
C9 C10 C5 . . 120.9(3)
C9 C10 H10 . . 119.5
C5 C10 H10 . . 119.5
O2 Cr1 O4 . . 108.37(16)
O2 Cr1 O1 . . 109.21(16)
O4 Cr1 O1 . . 110.92(14)
O2 Cr1 O3 . 3_576 120.51(19)
O4 Cr1 O3 . 3_576 101.8(2)
O1 Cr1 O3 . 3_576 105.7(3)
O2 Cr1 O3 . . 94.7(2)
O4 Cr1 O3 . . 117.0(3)
O1 Cr1 O3 . . 115.0(3)
O3 Cr1 O3 3_576 . 26.1(3)
C3 N1 C1 . . 109.4(2)
C3 N1 C2 . . 109.3(2)
C1 N1 C2 . . 108.6(2)
C3 N1 C4 . . 111.0(2)
C1 N1 C4 . . 110.7(2)
C2 N1 C4 . . 107.8(2)
O3 O3 Cr1 3_576 3_576 77.8(9)
O3 O3 Cr1 3_576 . 76.1(8)
Cr1 O3 Cr1 3_576 . 153.9(3)

loop_
_geom_bond_atom_site_label_1
_geom_bond_atom_site_label_2
_geom_bond_site_symmetry_2
_geom_bond_distance
C1 N1 . 1.501(3)
C1 H1A . 0.9600
C1 H1B . 0.9600
C1 H1C . 0.9600
C2 N1 . 1.504(4)
C2 H2A . 0.9600
C2 H2B . 0.9600
C2 H2C . 0.9600
C3 N1 . 1.492(3)
C3 H3A . 0.9600
C3 H3B . 0.9600
C3 H3C . 0.9600
C4 C5 . 1.498(4)
C4 N1 . 1.527(4)
C4 H4A . 0.9700
C4 H4B . 0.9700
C5 C10 . 1.392(4)
C5 C6 . 1.400(4)
C6 C7 . 1.371(5)
C6 H6 . 0.9300
C7 C8 . 1.370(5)
C7 H7 . 0.9300
C8 C9 . 1.384(5)
C8 H8 . 0.9300
C9 C10 . 1.373(5)
C9 H9 . 0.9300
C10 H10 . 0.9300
Cr1 O2 . 1.593(3)
Cr1 O4 . 1.595(2)
Cr1 O1 . 1.610(2)
Cr1 O3 3_576 1.754(6)
Cr1 O3 . 1.766(6)
O3 O3 3_576 0.794(9)
O3 Cr1 3_576 1.754(6)

loop_
_geom_hbond_atom_site_label_D
_geom_hbond_atom_site_label_H
_geom_hbond_atom_site_label_A
_geom_hbond_site_symmetry_A
_geom_hbond_distance_DH
_geom_hbond_distance_HA
_geom_hbond_distance_DA
_geom_hbond_angle_DHA
C1 H1A O4 1_655 0.96 2.58 3.308(4) 133.1
C2 H2A O1 3_676 0.96 2.59 3.467(4) 152.6
C2 H2B O2 . 0.96 2.53 3.416(5) 154.2
C2 H2C O4 4_675 0.96 2.42 3.294(4) 152.0
C4 H4B O4 4_675 0.97 2.52 3.393(4) 149.0

loop_
_geom_torsion_atom_site_label_1
_geom_torsion_atom_site_label_2
_geom_torsion_atom_site_label_3
_geom_torsion_atom_site_label_4
_geom_torsion_site_symmetry_1
_geom_torsion_site_symmetry_4
_geom_torsion
N1 C4 C5 C10 . . -93.3(3)
N1 C4 C5 C6 . . 91.1(3)
C10 C5 C6 C7 . . 0.4(4)
C4 C5 C6 C7 . . 176.2(3)
C5 C6 C7 C8 . . 0.0(5)
C6 C7 C8 C9 . . -0.7(5)
C7 C8 C9 C10 . . 0.9(5)
C8 C9 C10 C5 . . -0.4(5)
C6 C5 C10 C9 . . -0.3(4)
C4 C5 C10 C9 . . -176.0(3)
C5 C4 N1 C3 . . 58.0(3)
C5 C4 N1 C1 . . -63.7(3)
C5 C4 N1 C2 . . 177.7(2)
O2 Cr1 O3 O3 . 3_576 172.0(11)
O4 Cr1 O3 O3 . 3_576 58.6(12)
O1 Cr1 O3 O3 . 3_576 -74.2(11)
O2 Cr1 O3 Cr1 . 3_576 172.0(11)
O4 Cr1 O3 Cr1 . 3_576 58.6(12)
O1 Cr1 O3 Cr1 . 3_576 -74.2(11)
O3 Cr1 O3 Cr1 3_576 3_576 0.0
